data_7242197
loop_
_publ_author_name
'Zhu, HaoTian'
'Tang, WenSi'
'Ma, YuanYuan'
'Wang, YongHui'
'Tan, HuaQiao'
'Li, YangGuang'

_publ_section_title
;
 Preyssler-type polyoxometalate-based crystalline materials for the
 electrochemical detection of H2O2
;
_journal_issue 10
_journal_name_full CrystEngComm
_journal_page_first 2071
_journal_page_last 2080
_journal_paper_doi 10.1039/D1CE00059D
_journal_volume 23
_journal_year 2021
_chemical_formula_moiety 'C60 H58 N20 Na O110 P5 W30 Zn3,19H2O'
_chemical_formula_sum 'C60 H96 N20 Na O129 P5 W30 Zn3'
_chemical_formula_weight 9051.01
_chemical_properties_physical Light-sensitive
_space_group_crystal_system monoclinic
_space_group_IT_number 15
_space_group_name_Hall '-C 2yc'
_space_group_name_H-M_alt 'C 1 2/c 1'
_atom_sites_solution_hydrogens geom
_audit_creation_method SHELXL-2014/7
_audit_update_record
;
2020-01-22 deposited with the CCDC.	2021-01-27 downloaded from the CCDC.
;
_cell_angle_alpha 90
_cell_angle_beta 99.316(3)
_cell_angle_gamma 90
_cell_formula_units_Z 4
_cell_length_a 29.418(5)
_cell_length_b 21.615(4)
_cell_length_c 25.107(4)
_cell_measurement_reflns_used 5108
_cell_measurement_temperature 296(2)
_cell_measurement_theta_max 25.88
_cell_measurement_theta_min 2.33
_cell_volume 15754(5)
_computing_cell_refinement 'SMART (Bruker, 2005)'
_computing_data_collection 'SMART (Bruker, 2005)'
_computing_data_reduction SAINT
_computing_molecular_graphics 'SHELXTL (Sheldrick, 1997a)'
_computing_publication_material SHELXTL
_computing_structure_refinement 'SHELXL-2014/7 (Sheldrick, 2014)'
_computing_structure_solution 'SHELXS-97 (Sheldrick, 1990)'
_diffrn_ambient_temperature 296(2)
_diffrn_measured_fraction_theta_full 0.999
_diffrn_measured_fraction_theta_max 0.999
_diffrn_measurement_device_type 'CCD area detector'
_diffrn_measurement_method 'phi and omega scans'
_diffrn_radiation_type MoK\a
_diffrn_radiation_wavelength 0.71073
_diffrn_reflns_av_R_equivalents 0.0667
_diffrn_reflns_av_unetI/netI 0.0807
_diffrn_reflns_Laue_measured_fraction_full 0.999
_diffrn_reflns_Laue_measured_fraction_max 0.999
_diffrn_reflns_limit_h_max 21
_diffrn_reflns_limit_h_min -34
_diffrn_reflns_limit_k_max 24
_diffrn_reflns_limit_k_min -25
_diffrn_reflns_limit_l_max 29
_diffrn_reflns_limit_l_min -26
_diffrn_reflns_number 40282
_diffrn_reflns_point_group_measured_fraction_full 0.999
_diffrn_reflns_point_group_measured_fraction_max 0.999
_diffrn_reflns_theta_full 25.000
_diffrn_reflns_theta_max 25.000
_diffrn_reflns_theta_min 1.497
_exptl_absorpt_coefficient_mu 22.421
_exptl_absorpt_correction_T_max 0.3563
_exptl_absorpt_correction_T_min 0.2737
_exptl_absorpt_correction_type multi-scan
_exptl_absorpt_process_details '(SADABS; Sheldrick, 2003)'
_exptl_crystal_colour colourless
_exptl_crystal_density_diffrn 3.816
_exptl_crystal_description block
_exptl_crystal_F_000 16096
_exptl_crystal_size_max 0.078
_exptl_crystal_size_mid 0.062
_exptl_crystal_size_min 0.058
_refine_diff_density_max 2.947
_refine_diff_density_min -2.453
_refine_diff_density_rms 0.367
_refine_ls_extinction_coef 0.0000097(12)
_refine_ls_extinction_expression Fc^*^=kFc[1+0.001xFc^2^\l^3^/sin(2\q)]^-1/4^
_refine_ls_extinction_method 'SHELXL-2014/7 (Sheldrick 2014'
_refine_ls_goodness_of_fit_ref 1.042
_refine_ls_hydrogen_treatment constr
_refine_ls_matrix_type full
_refine_ls_number_parameters 1110
_refine_ls_number_reflns 13878
_refine_ls_number_restraints 558
_refine_ls_restrained_S_all 1.025
_refine_ls_R_factor_all 0.0903
_refine_ls_R_factor_gt 0.0540
_refine_ls_shift/su_max 0.004
_refine_ls_shift/su_mean 0.000
_refine_ls_structure_factor_coef Fsqd
_refine_ls_weighting_details 'w=1/[\s^2^(Fo^2^)+(0.0463P)^2^+615.3267P] where P=(Fo^2^+2Fc^2^)/3'
_refine_ls_weighting_scheme calc
_refine_ls_wR_factor_gt 0.1081
_refine_ls_wR_factor_ref 0.1217
_reflns_Friedel_coverage 0.000
_reflns_number_gt 9753
_reflns_number_total 13878
_reflns_threshold_expression 'I > 2\s(I)'
_cod_data_source_file d1ce00059d2.cif
_cod_data_source_block 1_CCDC2
_cod_depositor_comments
;
The following automatic conversions were performed:

data item '_exptl_absorpt_correction_type' value 'Multi-scan' was
changed to 'multi-scan' in accordance with the
/home/data/users/saulius/crontab/automatic-downloads/rss-feeds/RSC/lib/dictionaries/cif_core.dic
dictionary named 'cif_core.dic' version 2.4.2 last updated on
2011-04-26.

Automatic conversion script
Id: cif_fix_values 7556 2019-12-06 15:28:31Z antanas 

 Adding full bibliography for 7242195--7242198.cif.
;
_cod_original_cell_volume 15755(4)
_cod_original_sg_symbol_H-M 'C 2/c'
_cod_database_code 7242197
_shelx_shelxl_version_number 2014/7
_shelx_space_group_comment
;
The symmetry employed for this shelxl refinement is uniquely defined
by the following loop, which should always be used as a source of
symmetry information in preference to the above space-group names.
They are only intended as comments.
;
_shelx_estimated_absorpt_t_min 0.274
_shelx_estimated_absorpt_t_max 0.356

loop_
_space_group_symop_operation_xyz
'x, y, z'
'-x, y, -z+1/2'
'x+1/2, y+1/2, z'
'-x+1/2, y+1/2, -z+1/2'
'-x, -y, -z'
'x, -y, z-1/2'
'-x+1/2, -y+1/2, -z'
'x+1/2, -y+1/2, z-1/2'

loop_
_atom_site_label
_atom_site_type_symbol
_atom_site_fract_x
_atom_site_fract_y
_atom_site_fract_z
_atom_site_U_iso_or_equiv
_atom_site_adp_type
_atom_site_occupancy
_atom_site_site_symmetry_order
_atom_site_calc_flag
_atom_site_refinement_flags_posn
_atom_site_refinement_flags_adp
_atom_site_refinement_flags_occupancy
_atom_site_disorder_assembly
_atom_site_disorder_group
W1 W 0.01815(3) 2.66412(4) 0.38720(3) 0.01589(18) Uani 1 1 d . . . . .
W2 W -0.07809(3) 3.08304(4) 0.18189(3) 0.0230(2) Uani 1 1 d . . . . .
W3 W -0.07984(3) 2.93353(4) 0.11296(3) 0.01620(19) Uani 1 1 d . . . . .
W4 W -0.18024(3) 2.97633(4) 0.17865(3) 0.0241(2) Uani 1 1 d . . . . .
W5 W -0.06849(3) 2.53911(4) 0.18227(3) 0.0257(2) Uani 1 1 d . . . . .
W6 W -0.19953(3) 2.81958(5) 0.31317(3) 0.0276(2) Uani 1 1 d . . . . .
W7 W -0.08591(3) 2.76536(4) 0.38536(3) 0.01571(18) Uani 1 1 d . . . . .
W8 W -0.17391(3) 2.64314(4) 0.18057(3) 0.0256(2) Uani 1 1 d . . . . .
W9 W -0.12008(3) 2.76825(4) 0.11083(3) 0.01714(19) Uani 1 1 d . . . . .
W10 W -0.21775(3) 2.80680(4) 0.17910(3) 0.0246(2) Uani 1 1 d . . . . .
W11 W -0.15898(3) 2.98675(4) 0.31284(3) 0.0267(2) Uani 1 1 d . . . . .
W12 W -0.05207(3) 3.08399(4) 0.31547(3) 0.0222(2) Uani 1 1 d . . . . .
W13 W -0.04819(3) 2.93131(4) 0.38512(3) 0.01509(18) Uani 1 1 d . . . . .
W14 W -0.06023(3) 2.54572(4) 0.31628(3) 0.0259(2) Uani 1 1 d . . . . .
W15 W -0.16478(3) 2.65101(4) 0.31456(3) 0.0283(2) Uani 1 1 d . . . . .
Zn1 Zn -0.04259(9) 3.16811(11) 0.44269(9) 0.0272(6) Uani 1 1 d . . . . .
Zn2 Zn -0.25322(16) 2.5366(2) 0.10800(18) 0.0231(11) Uani 0.5 1 d . . P . .
P1 P -0.07041(16) 2.9447(2) 0.24894(18) 0.0133(10) Uani 1 1 d . . . . .
P2 P -0.11307(16) 2.7631(2) 0.2477(2) 0.0157(11) Uani 1 1 d . . . . .
P3 P 0.0000 2.6509(3) 0.2500 0.0120(14) Uani 1 2 d S T P . .
Na1 Na -0.0077(7) 2.8090(11) 0.1884(8) 0.050(6) Uani 0.5 1 d . . P A 1
O1 O 0.0065(5) 2.5179(6) 0.3148(5) 0.026(3) Uani 1 1 d . . . . .
O2 O -0.1374(5) 3.0516(6) 0.1828(5) 0.026(3) Uani 1 1 d . . . . .
O3 O -0.0167(4) 2.9187(6) 0.1103(4) 0.015(3) Uani 1 1 d . U . . .
O4 O -0.1992(4) 2.7252(6) 0.3099(5) 0.024(3) Uani 1 1 d . U . . .
O5 O -0.0598(4) 2.9127(6) 0.1980(5) 0.019(3) Uani 1 1 d . . . . .
O6 O -0.1448(4) 2.8078(6) 0.3612(5) 0.017(3) Uani 1 1 d . . . . .
O7 O -0.1735(4) 2.8082(6) 0.1322(5) 0.023(3) Uani 1 1 d . . . . .
O8 O -0.0396(4) 3.0172(6) 0.3626(5) 0.020(3) Uani 1 1 d . U . . .
O9 O 0.0599(4) 2.6057(6) 0.3659(5) 0.023(3) Uani 1 1 d . . . . .
O10 O -0.0914(4) 2.7754(6) 0.1973(5) 0.016(3) Uani 1 1 d . . . . .
O11 O -0.0751(4) 3.1275(6) 0.2489(5) 0.021(3) Uani 1 1 d . . . . .
O12 O -0.1457(4) 2.6914(6) 0.1333(5) 0.021(3) Uani 1 1 d . U . . .
O13 O -0.1121(4) 2.9463(6) 0.3623(5) 0.018(3) Uani 1 1 d . U . . .
O14 O -0.0471(4) 2.9119(6) 0.2995(5) 0.018(3) Uani 1 1 d . . . . .
O15 O -0.2697(5) 2.8125(7) 0.1352(5) 0.033(4) Uani 1 1 d . . . . .
O16 O -0.0918(4) 2.8460(6) 0.1088(5) 0.019(3) Uani 1 1 d . . . . .
O17 O -0.1926(5) 2.6090(7) 0.3573(5) 0.033(4) Uani 1 1 d . . . . .
O18 O -0.2164(5) 2.6050(7) 0.1357(5) 0.035(4) Uani 1 1 d . . . . .
O19 O -0.0295(5) 2.6043(6) 0.3646(5) 0.024(3) Uani 1 1 d . . . . .
O20 O -0.0893(5) 3.1435(6) 0.1369(5) 0.027(3) Uani 1 1 d . . . . .
O21 O -0.1172(4) 2.6908(6) 0.3626(5) 0.020(3) Uani 1 1 d . . . . .
O22 O -0.0753(5) 2.5002(6) 0.2492(5) 0.022(3) Uani 1 1 d . U . . .
O23 O 0.0628(4) 2.7289(5) 0.3910(5) 0.013(3) Uani 1 1 d . . . . .
O24 O -0.2227(5) 3.0112(7) 0.1335(5) 0.029(3) Uani 1 1 d . . . . .
O25 O -0.1964(5) 3.0073(6) 0.2451(5) 0.024(3) Uani 1 1 d . . . . .
O26 O -0.0473(4) 2.9479(6) 0.4522(5) 0.020(3) Uani 1 1 d . . . . .
O27 O -0.1167(5) 2.5860(6) 0.3097(5) 0.028(3) Uani 1 1 d . . . . .
O28 O -0.0604(5) 3.1422(6) 0.3600(5) 0.026(3) Uani 1 1 d . . . . .
O29 O -0.1408(4) 2.9463(5) 0.1321(4) 0.012(3) Uani 1 1 d . U . . .
O30 O -0.2404(5) 2.8201(7) 0.3549(5) 0.033(4) Uani 1 1 d . . . . .
O31 O -0.1288(5) 2.5841(6) 0.1867(5) 0.024(3) Uani 1 1 d . . . . .
O32 O -0.2136(4) 2.7207(7) 0.1828(5) 0.026(3) Uani 1 1 d . . . . .
O33 O -0.0980(5) 2.9485(6) 0.0453(5) 0.022(3) Uani 1 1 d . . . . .
O34 O -0.0908(4) 2.7627(6) 0.4517(5) 0.019(3) Uani 1 1 d . . . . .
O35 O -0.0700(5) 2.4881(7) 0.3594(6) 0.035(4) Uani 1 1 d . . . . .
O36 O -0.0279(4) 2.7271(6) 0.3906(5) 0.022(3) Uani 1 1 d . . . . .
O37 O -0.0949(6) 2.4825(7) 0.1404(6) 0.042(4) Uani 1 1 d . . . . .
O38 O -0.0674(4) 3.0178(6) 0.1349(5) 0.017(3) Uani 1 1 d . . . . .
O39 O -0.0569(5) 2.8457(6) 0.3882(5) 0.023(3) Uani 1 1 d . . . . .
O40 O 0.0281(5) 2.6465(7) 0.4535(5) 0.027(3) Uani 1 1 d . . . . .
O41 O -0.0091(4) 3.0972(6) 0.1902(5) 0.018(3) Uani 1 1 d . . . . .
O42 O -0.1942(5) 3.0166(7) 0.3562(5) 0.030(3) Uani 1 1 d . U . . .
O43 O -0.1902(5) 2.9039(7) 0.3071(5) 0.029(4) Uani 1 1 d . . . . .
O44 O -0.1563(4) 2.8053(6) 0.2476(5) 0.016(3) Uani 1 1 d . . . . .
O45 O -0.0548(4) 3.0137(5) 0.2497(4) 0.013(3) Uani 1 1 d . . . . .
O46 O -0.2073(4) 2.8989(7) 0.1842(5) 0.026(3) Uani 1 1 d . . . . .
O47 O -0.1308(4) 2.6952(6) 0.2471(5) 0.018(3) Uani 1 1 d . U . . .
O48 O -0.0422(4) 2.6074(6) 0.2492(5) 0.023(3) Uani 1 1 d . . . . .
O49 O -0.0788(4) 2.7745(6) 0.2987(5) 0.019(3) Uani 1 1 d . U . . .
O50 O -0.2411(4) 2.8148(7) 0.2455(5) 0.029(4) Uani 1 1 d . . . . .
O51 O -0.1235(4) 2.9463(6) 0.2478(5) 0.017(3) Uani 1 1 d . . . . .
O52 O -0.1956(5) 2.6210(6) 0.2464(5) 0.027(3) Uani 1 1 d . . . . .
O53 O -0.1190(4) 3.0513(6) 0.3112(5) 0.024(3) Uani 1 1 d . . . . .
O54 O -0.1427(5) 2.7623(7) 0.0434(5) 0.028(3) Uani 1 1 d . . . . .
O55 O 0.0067(4) 2.6902(6) 0.3010(5) 0.019(3) Uani 1 1 d . . . . .
N1 N -0.0229(7) 3.2544(9) 0.4271(8) 0.046(3) Uani 1 1 d . U . . .
N2 N 0.0086(7) 3.3461(9) 0.4394(8) 0.044(3) Uani 1 1 d . U . . .
N3 N 0.1235(8) 3.5396(11) 0.5315(9) 0.070(4) Uani 1 1 d D U . . .
N4 N 0.1717(8) 3.5965(10) 0.5817(10) 0.076(4) Uani 1 1 d D U . . .
H4A H 0.1909 3.6091 0.6091 0.091 Uiso 1 1 calc R U . . .
N5 N -0.2286(9) 2.4882(12) 0.0565(10) 0.069(4) Uani 1 1 d . U . . .
N6 N -0.2065(8) 2.4012(12) 0.0248(10) 0.066(4) Uani 1 1 d . U . . .
N7 N -0.1669(7) 2.1485(9) 0.0157(8) 0.041(3) Uani 1 1 d . U . . .
N8 N -0.1610(7) 2.0517(10) 0.0379(8) 0.045(3) Uani 1 1 d . U . . .
H8B H -0.1598 2.0185 0.0570 0.055 Uiso 1 1 calc R U . . .
N9 N -0.4042(8) 2.8125(12) 0.2547(10) 0.068(3) Uani 1 1 d . U . . .
N10 N -0.3340(8) 2.8454(12) 0.2567(10) 0.072(4) Uani 1 1 d . U . . .
H10A H -0.3103 2.8690 0.2587 0.086 Uiso 1 1 calc R U . . .
C1 C 0.0380(7) 3.3943(9) 0.4634(8) 0.027(5) Uani 1 1 d . . . . .
C2 C 0.0750(8) 3.3834(12) 0.5063(9) 0.043(6) Uani 1 1 d . U . . .
H2A H 0.0799 3.3434 0.5197 0.051 Uiso 1 1 calc R U . . .
C3 C 0.1042(8) 3.4303(13) 0.5292(11) 0.058(8) Uani 1 1 d . . . . .
H3A H 0.1296 3.4217 0.5553 0.070 Uiso 1 1 calc R U . . .
C4 C 0.0943(8) 3.4892(10) 0.5121(9) 0.036(6) Uani 1 1 d . . . . .
C5 C 0.0592(10) 3.5018(12) 0.4730(10) 0.061(9) Uani 1 1 d . . . . .
H5A H 0.0546 3.5425 0.4613 0.073 Uiso 1 1 calc R U . . .
C6 C 0.0296(9) 3.4569(12) 0.4493(10) 0.050(7) Uani 1 1 d . . . . .
H6A H 0.0041 3.4678 0.4240 0.060 Uiso 1 1 calc R U . . .
C7 C -0.0338(9) 3.3562(12) 0.4055(10) 0.050(4) Uani 1 1 d . U . . .
H7B H -0.0468 3.3936 0.3925 0.060 Uiso 1 1 calc R U . . .
C8 C 0.0113(9) 3.2879(11) 0.4529(10) 0.043(4) Uani 1 1 d . U . . .
H8A H 0.0348 3.2716 0.4782 0.052 Uiso 1 1 calc R U . . .
C9 C -0.0510(9) 3.2984(12) 0.3962(10) 0.050(4) Uani 1 1 d . U . . .
H9A H -0.0779 3.2890 0.3726 0.060 Uiso 1 1 calc R U . . .
C10 C 0.1292(9) 3.5930(11) 0.5004(11) 0.076(5) Uani 1 1 d D U . . .
H10B H 0.1148 3.6015 0.4653 0.091 Uiso 1 1 calc R U . . .
C11 C 0.1489(8) 3.5432(12) 0.5804(10) 0.073(5) Uani 1 1 d D U . . .
H11A H 0.1504 3.5143 0.6080 0.088 Uiso 1 1 calc R U . . .
C12 C 0.1608(9) 3.6300(12) 0.5332(10) 0.075(5) Uani 1 1 d D U . . .
H12A H 0.1721 3.6684 0.5249 0.091 Uiso 1 1 calc R U . . .
C13 C -0.1939(9) 2.3380(13) 0.0206(12) 0.054(8) Uani 1 1 d . . . . .
C14 C -0.2072(9) 2.3055(14) -0.0256(10) 0.050(7) Uani 1 1 d . . . . .
H14A H -0.2232 2.3257 -0.0556 0.060 Uiso 1 1 calc R U . . .
C15 C -0.1976(8) 2.2436(13) -0.0291(9) 0.044(7) Uani 1 1 d . . . . .
H15A H -0.2066 2.2216 -0.0609 0.053 Uiso 1 1 calc R U . . .
C16 C -0.1731(8) 2.2140(11) 0.0183(10) 0.038(6) Uani 1 1 d . U . . .
C17 C -0.1579(9) 2.2470(13) 0.0632(11) 0.051(7) Uani 1 1 d . U . . .
H17A H -0.1398 2.2284 0.0926 0.061 Uiso 1 1 calc R U . . .
C18 C -0.1693(9) 2.3075(13) 0.0650(13) 0.060(8) Uani 1 1 d . . . . .
H18A H -0.1605 2.3294 0.0969 0.072 Uiso 1 1 calc R U . . .
C19 C -0.2182(10) 2.4416(14) -0.0165(12) 0.067(4) Uani 1 1 d . U . . .
H19A H -0.2182 2.4320 -0.0526 0.080 Uiso 1 1 calc R U . . .
C20 C -0.2135(10) 2.4290(14) 0.0685(13) 0.068(4) Uani 1 1 d . U . . .
H20A H -0.2090 2.4114 0.1028 0.082 Uiso 1 1 calc R U . . .
C21 C -0.2294(10) 2.4952(15) 0.0003(12) 0.068(4) Uani 1 1 d . U . . .
H21A H -0.2365 2.5309 -0.0201 0.082 Uiso 1 1 calc R U . . .
C22 C -0.1563(8) 2.1173(12) -0.0282(10) 0.045(4) Uani 1 1 d . U . . .
H22A H -0.1526 2.1337 -0.0614 0.054 Uiso 1 1 calc R U . . .
C23 C -0.1715(8) 2.1056(12) 0.0532(10) 0.042(3) Uani 1 1 d . U . . .
H23A H -0.1810 2.1140 0.0860 0.051 Uiso 1 1 calc R U . . .
C24 C -0.1524(8) 2.0557(12) -0.0123(9) 0.041(3) Uani 1 1 d . U . . .
H24A H -0.1449 2.0229 -0.0332 0.050 Uiso 1 1 calc R U . . .
C25 C -0.4529(9) 2.8120(11) 0.2505(11) 0.069(4) Uani 1 1 d D U . . .
C26 C -0.4769(9) 2.8648(12) 0.2508(9) 0.071(4) Uani 1 1 d D U . . .
H26A H -0.4614 2.9024 0.2522 0.086 Uiso 1 1 calc R U . . .
C27 C -0.4756(9) 2.7577(13) 0.2496(9) 0.075(4) Uani 1 1 d D U . . .
H27A H -0.4598 2.7206 0.2485 0.090 Uiso 1 1 calc R U . . .
C28 C -0.3780(10) 2.7611(15) 0.2539(13) 0.069(4) Uani 1 1 d . U . . .
H28A H -0.3876 2.7200 0.2517 0.083 Uiso 1 1 calc R U . . .
C29 C -0.3778(10) 2.8645(15) 0.2528(13) 0.071(4) Uani 1 1 d . U . . .
H29A H -0.3883 2.9052 0.2495 0.085 Uiso 1 1 calc R U . . .
C30 C -0.3334(10) 2.7839(14) 0.2571(12) 0.068(4) Uani 1 1 d . U . . .
H30A H -0.3070 2.7597 0.2591 0.081 Uiso 1 1 calc R U . . .
O1W O -0.0281(5) 3.1856(7) 0.5283(5) 0.030(4) Uani 1 1 d . . . . .
O2W O -0.0596(8) 3.0790(8) 0.4596(7) 0.073(7) Uani 1 1 d . . . . .
O3W O -0.1119(6) 3.1933(9) 0.4463(6) 0.056(5) Uani 1 1 d . . . . .
O4W O 0.0286(6) 3.1330(9) 0.4497(6) 0.053(5) Uani 1 1 d . . . . .
O5W O -0.3049(10) 2.5880(14) 0.0538(11) 0.035(7) Uiso 0.5 1 d . . P . .
O6W O -0.2047(10) 2.4790(14) 0.1745(12) 0.038(8) Uiso 0.5 1 d . . P . .
O7W O 0.0038(9) 2.8140(13) 0.2854(12) 0.013(7) Uiso 0.5 1 d . . P A 1
O8W O -0.2972(8) 2.6491(12) 0.2359(9) 0.097(8) Uiso 1 1 d . . . . .
O9W O -0.1992(11) 2.4768(16) 0.2782(13) 0.102(11) Uiso 0.75 1 d . . P . .
O10W O -0.2824(10) 2.6235(14) -0.0352(12) 0.133(10) Uiso 1 1 d . . . . .
O11W O -0.2889(12) 2.6791(16) 0.3533(13) 0.105(11) Uiso 0.75 1 d . . P . .
O12W O -0.3181(18) 2.687(2) 0.130(2) 0.109(17) Uiso 0.5 1 d . . P . .

loop_
_atom_site_aniso_label
_atom_site_aniso_U_11
_atom_site_aniso_U_22
_atom_site_aniso_U_33
_atom_site_aniso_U_23
_atom_site_aniso_U_13
_atom_site_aniso_U_12
W1 0.0178(4) 0.0138(4) 0.0153(4) 0.0017(3) 0.0004(3) 0.0007(3)
W2 0.0383(5) 0.0160(5) 0.0144(4) 0.0027(3) 0.0034(4) 0.0054(4)
W3 0.0165(4) 0.0198(5) 0.0121(4) 0.0016(3) 0.0017(3) 0.0032(3)
W4 0.0184(4) 0.0363(6) 0.0174(4) 0.0055(4) 0.0027(4) 0.0143(4)
W5 0.0378(5) 0.0164(5) 0.0208(4) -0.0005(3) -0.0014(4) -0.0105(4)
W6 0.0116(4) 0.0532(6) 0.0186(4) 0.0048(4) 0.0042(3) 0.0043(4)
W7 0.0139(4) 0.0193(4) 0.0142(4) 0.0026(3) 0.0030(3) -0.0006(3)
W8 0.0250(5) 0.0295(5) 0.0205(4) 0.0021(4) -0.0015(4) -0.0143(4)
W9 0.0128(4) 0.0228(5) 0.0149(4) 0.0022(3) -0.0003(3) -0.0003(3)
W10 0.0107(4) 0.0437(6) 0.0186(4) 0.0040(4) -0.0003(3) 0.0029(4)
W11 0.0196(5) 0.0430(6) 0.0182(4) 0.0024(4) 0.0055(4) 0.0130(4)
W12 0.0382(5) 0.0143(5) 0.0140(4) -0.0010(3) 0.0040(4) 0.0068(4)
W13 0.0176(4) 0.0160(4) 0.0119(4) 0.0009(3) 0.0032(3) 0.0010(3)
W14 0.0365(5) 0.0188(5) 0.0207(4) 0.0049(4) -0.0009(4) -0.0126(4)
W15 0.0255(5) 0.0386(6) 0.0205(4) 0.0045(4) 0.0025(4) -0.0184(4)
Zn1 0.0395(15) 0.0215(14) 0.0207(12) -0.0021(10) 0.0056(11) -0.0030(11)
Zn2 0.024(3) 0.027(3) 0.020(2) -0.007(2) 0.007(2) -0.012(2)
P1 0.013(3) 0.017(3) 0.010(2) 0.002(2) 0.003(2) 0.005(2)
P2 0.010(3) 0.017(3) 0.019(3) 0.000(2) -0.001(2) -0.004(2)
P3 0.013(3) 0.015(4) 0.008(3) 0.000 -0.001(3) 0.000
Na1 0.049(13) 0.086(18) 0.013(10) -0.004(11) -0.003(9) -0.011(11)
O1 0.038(9) 0.017(8) 0.022(7) 0.005(6) 0.003(7) 0.014(6)
O2 0.026(8) 0.024(8) 0.027(8) 0.008(6) 0.000(6) 0.008(6)
O3 0.013(6) 0.024(6) 0.009(5) -0.002(5) 0.006(5) -0.003(5)
O4 0.012(6) 0.038(7) 0.021(6) 0.002(5) 0.000(5) -0.003(5)
O5 0.017(7) 0.026(8) 0.015(7) 0.011(6) 0.004(6) 0.009(6)
O6 0.012(7) 0.017(7) 0.022(7) 0.002(6) 0.007(6) 0.005(6)
O7 0.023(8) 0.030(9) 0.015(7) -0.005(6) 0.002(6) -0.005(6)
O8 0.015(6) 0.019(6) 0.025(6) 0.000(5) 0.006(5) 0.013(5)
O9 0.024(8) 0.012(7) 0.027(7) -0.010(6) -0.009(6) 0.009(6)
O10 0.010(7) 0.025(8) 0.014(7) -0.005(6) 0.000(5) 0.002(6)
O11 0.030(8) 0.014(7) 0.021(7) -0.006(6) 0.007(6) 0.003(6)
O12 0.017(6) 0.017(6) 0.029(6) 0.002(5) 0.006(5) -0.010(5)
O13 0.015(6) 0.016(6) 0.024(6) 0.004(5) 0.003(5) 0.007(5)
O14 0.013(7) 0.030(8) 0.014(6) 0.002(6) 0.008(6) -0.004(6)
O15 0.020(8) 0.057(11) 0.021(8) -0.003(7) -0.004(6) 0.005(7)
O16 0.021(7) 0.017(8) 0.019(7) 0.011(6) 0.000(6) 0.001(6)
O17 0.028(8) 0.043(10) 0.030(8) 0.009(7) 0.016(7) -0.018(7)
O18 0.030(9) 0.049(11) 0.022(8) -0.003(7) -0.006(7) -0.024(8)
O19 0.031(8) 0.009(7) 0.030(8) 0.006(6) 0.005(7) -0.002(6)
O20 0.045(9) 0.017(8) 0.017(7) 0.002(6) 0.001(7) -0.001(7)
O21 0.011(7) 0.029(8) 0.018(7) -0.008(6) 0.001(6) 0.003(6)
O22 0.036(7) 0.010(6) 0.016(6) 0.005(5) -0.004(5) -0.003(5)
O23 0.011(6) 0.016(7) 0.013(6) -0.008(5) 0.004(5) -0.004(5)
O24 0.027(8) 0.034(9) 0.027(8) 0.013(7) 0.006(7) 0.004(7)
O25 0.031(8) 0.029(8) 0.012(7) 0.013(6) 0.008(6) 0.019(7)
O26 0.018(7) 0.029(8) 0.011(6) -0.001(6) 0.001(6) 0.006(6)
O27 0.031(8) 0.031(9) 0.019(7) 0.004(6) -0.004(6) -0.007(7)
O28 0.045(9) 0.016(8) 0.017(7) 0.003(6) 0.002(7) 0.002(7)
O29 0.010(5) 0.015(6) 0.011(5) -0.004(5) 0.008(5) -0.003(5)
O30 0.019(8) 0.051(11) 0.030(8) 0.009(7) 0.001(7) 0.010(7)
O31 0.032(8) 0.022(8) 0.014(7) 0.012(6) -0.007(6) -0.008(6)
O32 0.012(7) 0.044(10) 0.021(7) 0.007(7) 0.004(6) -0.008(6)
O33 0.030(8) 0.024(8) 0.012(7) -0.002(6) 0.005(6) 0.005(6)
O34 0.026(8) 0.012(7) 0.018(7) 0.002(6) 0.006(6) -0.008(6)
O35 0.048(10) 0.027(9) 0.031(8) 0.008(7) 0.006(7) -0.002(7)
O36 0.015(7) 0.035(9) 0.015(7) 0.004(6) -0.002(6) 0.003(6)
O37 0.053(11) 0.043(11) 0.028(8) 0.006(7) 0.003(8) -0.013(8)
O38 0.020(7) 0.021(8) 0.011(6) 0.010(5) 0.007(6) 0.004(6)
O39 0.031(8) 0.029(9) 0.008(6) -0.005(6) 0.002(6) 0.005(7)
O40 0.028(8) 0.038(9) 0.015(7) -0.005(6) -0.002(6) 0.006(7)
O41 0.018(7) 0.015(7) 0.022(7) -0.007(6) 0.006(6) -0.005(6)
O42 0.023(6) 0.034(7) 0.035(7) 0.004(6) 0.014(6) 0.009(6)
O43 0.022(8) 0.043(10) 0.021(7) 0.007(7) 0.004(6) 0.007(7)
O44 0.014(7) 0.019(8) 0.015(6) 0.005(6) 0.000(5) -0.005(6)
O45 0.019(7) 0.017(7) 0.005(6) -0.002(5) 0.003(5) 0.002(6)
O46 0.014(7) 0.050(10) 0.013(7) 0.008(6) 0.000(6) 0.009(7)
O47 0.010(6) 0.024(6) 0.020(6) 0.000(5) -0.002(5) -0.008(5)
O48 0.023(8) 0.034(9) 0.010(7) 0.010(6) -0.002(6) 0.001(6)
O49 0.024(6) 0.023(6) 0.009(5) 0.005(5) 0.005(5) -0.003(5)
O50 0.011(7) 0.057(11) 0.017(7) 0.006(7) -0.001(6) 0.001(7)
O51 0.017(7) 0.020(8) 0.016(7) 0.002(6) 0.007(6) 0.000(6)
O52 0.027(8) 0.035(9) 0.015(7) -0.001(6) -0.009(6) -0.017(7)
O53 0.024(8) 0.023(8) 0.026(8) 0.001(6) 0.003(6) 0.009(6)
O54 0.022(8) 0.043(10) 0.015(7) -0.003(6) -0.008(6) 0.002(7)
O55 0.012(7) 0.028(8) 0.016(7) 0.009(6) 0.001(6) -0.002(6)
N1 0.057(7) 0.034(6) 0.042(6) 0.007(6) -0.003(6) -0.010(6)
N2 0.052(6) 0.035(6) 0.042(6) 0.005(5) 0.000(5) -0.007(5)
N3 0.063(7) 0.069(7) 0.079(7) -0.011(6) 0.014(6) -0.011(6)
N4 0.068(7) 0.077(7) 0.085(7) -0.014(6) 0.015(6) -0.011(6)
N5 0.071(8) 0.067(8) 0.069(8) 0.015(7) 0.010(7) 0.025(7)
N6 0.067(7) 0.064(7) 0.066(7) 0.015(6) 0.009(6) 0.019(6)
N7 0.041(7) 0.043(8) 0.041(7) 0.004(6) 0.011(6) 0.012(6)
N8 0.044(7) 0.046(8) 0.046(7) 0.006(6) 0.007(6) 0.014(6)
N9 0.055(5) 0.059(5) 0.092(5) -0.001(4) 0.016(4) 0.001(4)
N10 0.059(5) 0.063(5) 0.094(6) -0.002(5) 0.015(5) 0.001(5)
C1 0.032(13) 0.018(12) 0.026(11) -0.008(9) -0.007(10) -0.008(10)
C2 0.046(10) 0.038(10) 0.042(9) 0.012(8) -0.003(8) 0.002(8)
C3 0.028(14) 0.07(2) 0.070(19) 0.045(16) -0.004(14) -0.011(14)
C4 0.046(15) 0.020(13) 0.041(14) -0.007(11) 0.003(12) -0.013(11)
C5 0.10(2) 0.028(16) 0.045(16) -0.014(12) -0.027(16) 0.008(15)
C6 0.062(18) 0.039(16) 0.042(15) 0.021(12) -0.012(13) 0.003(14)
C7 0.058(6) 0.041(6) 0.048(6) 0.007(5) -0.003(5) -0.009(5)
C8 0.051(7) 0.034(7) 0.041(7) 0.006(6) 0.000(6) -0.009(6)
C9 0.058(7) 0.038(7) 0.048(7) 0.006(6) -0.005(6) -0.009(6)
C10 0.069(7) 0.074(7) 0.085(7) -0.010(6) 0.013(6) -0.012(6)
C11 0.067(7) 0.073(8) 0.081(8) -0.015(7) 0.016(7) -0.014(7)
C12 0.067(7) 0.074(8) 0.086(8) -0.013(7) 0.015(7) -0.011(7)
C13 0.049(17) 0.039(17) 0.07(2) 0.036(15) 0.001(15) -0.002(13)
C14 0.043(16) 0.07(2) 0.031(14) 0.020(14) -0.005(12) 0.017(15)
C15 0.044(16) 0.057(19) 0.029(13) 0.007(12) 0.005(12) 0.014(13)
C16 0.027(9) 0.042(10) 0.048(9) 0.006(8) 0.015(8) 0.001(8)
C17 0.051(10) 0.052(11) 0.050(10) 0.008(8) 0.011(8) 0.015(8)
C18 0.055(18) 0.044(18) 0.08(2) 0.010(16) 0.010(16) 0.007(15)
C19 0.068(8) 0.064(8) 0.067(8) 0.017(7) 0.009(8) 0.021(7)
C20 0.071(8) 0.065(8) 0.069(8) 0.017(7) 0.009(8) 0.021(7)
C21 0.069(8) 0.066(8) 0.068(8) 0.017(7) 0.007(8) 0.021(7)
C22 0.044(7) 0.049(8) 0.044(7) 0.005(6) 0.009(7) 0.013(7)
C23 0.043(7) 0.043(8) 0.042(7) 0.005(6) 0.010(6) 0.014(7)
C24 0.040(7) 0.045(8) 0.041(7) 0.001(6) 0.013(6) 0.016(7)
C25 0.056(5) 0.060(5) 0.093(5) -0.001(5) 0.016(5) 0.001(4)
C26 0.058(5) 0.063(6) 0.095(6) 0.000(5) 0.015(5) 0.001(5)
C27 0.060(5) 0.065(6) 0.099(6) -0.001(5) 0.016(5) 0.001(5)
C28 0.057(5) 0.060(5) 0.092(5) -0.001(5) 0.016(5) 0.000(4)
C29 0.058(5) 0.062(5) 0.094(5) -0.001(5) 0.015(5) 0.000(4)
C30 0.055(5) 0.059(6) 0.090(6) -0.001(5) 0.015(5) 0.001(5)
O1W 0.037(9) 0.028(9) 0.024(8) 0.003(6) 0.001(7) -0.014(7)
O2W 0.15(2) 0.035(11) 0.045(11) -0.006(8) 0.066(13) -0.020(12)
O3W 0.039(10) 0.085(15) 0.042(10) -0.025(10) -0.002(8) 0.009(10)
O4W 0.056(12) 0.074(14) 0.030(9) -0.004(9) 0.012(9) 0.009(10)

loop_
_atom_type_symbol
_atom_type_description
_atom_type_scat_dispersion_real
_atom_type_scat_dispersion_imag
_atom_type_scat_source
C C 0.0033 0.0016 'International Tables Vol C Tables 4.2.6.8 and 6.1.1.4'
H H 0.0000 0.0000 'International Tables Vol C Tables 4.2.6.8 and 6.1.1.4'
N N 0.0061 0.0033 'International Tables Vol C Tables 4.2.6.8 and 6.1.1.4'
O O 0.0106 0.0060 'International Tables Vol C Tables 4.2.6.8 and 6.1.1.4'
P P 0.1023 0.0942 'International Tables Vol C Tables 4.2.6.8 and 6.1.1.4'
Zn Zn 0.2839 1.4301 'International Tables Vol C Tables 4.2.6.8 and 6.1.1.4'
W W -0.8490 6.8722 'International Tables Vol C Tables 4.2.6.8 and 6.1.1.4'
Na Na 0.0362 0.0249 'International Tables Vol C Tables 4.2.6.8 and 6.1.1.4'

loop_
_geom_angle_atom_site_label_1
_geom_angle_atom_site_label_2
_geom_angle_atom_site_label_3
_geom_angle
_geom_angle_site_symmetry_1
_geom_angle_site_symmetry_3
_geom_angle_publ_flag
O40 W1 O9 96.4(6) . . ?
O40 W1 O23 96.2(6) . . ?
O9 W1 O23 91.7(5) . . ?
O40 W1 O19 98.1(6) . . ?
O9 W1 O19 86.8(6) . . ?
O23 W1 O19 165.7(5) . . ?
O40 W1 O36 97.3(6) . . ?
O9 W1 O36 166.3(5) . . ?
O23 W1 O36 87.9(5) . . ?
O19 W1 O36 90.2(6) . . ?
O40 W1 O55 177.9(6) . . ?
O9 W1 O55 84.1(5) . . ?
O23 W1 O55 81.7(5) . . ?
O19 W1 O55 83.9(5) . . ?
O36 W1 O55 82.3(5) . . ?
O40 W1 Na1 133.9(6) . 2 ?
O9 W1 Na1 115.3(5) . 2 ?
O23 W1 Na1 52.9(5) . 2 ?
O19 W1 Na1 115.3(5) . 2 ?
O36 W1 Na1 54.4(5) . 2 ?
O55 W1 Na1 44.3(5) . 2 ?
O20 W2 O2 101.7(6) . . ?
O20 W2 O38 100.9(6) . . ?
O2 W2 O38 89.2(6) . . ?
O20 W2 O11 99.9(6) . . ?
O2 W2 O11 94.6(6) . . ?
O38 W2 O11 157.6(5) . . ?
O20 W2 O41 92.0(6) . . ?
O2 W2 O41 165.9(5) . . ?
O38 W2 O41 85.0(5) . . ?
O11 W2 O41 86.1(5) . . ?
O20 W2 O45 170.6(5) . . ?
O2 W2 O45 85.4(5) . . ?
O38 W2 O45 85.2(4) . . ?
O11 W2 O45 73.2(5) . . ?
O41 W2 O45 81.3(5) . . ?
O33 W3 O3 98.3(6) . . ?
O33 W3 O38 96.9(6) . . ?
O3 W3 O38 91.6(5) . . ?
O33 W3 O16 96.0(6) . . ?
O3 W3 O16 90.2(5) . . ?
O38 W3 O16 166.5(5) . . ?
O33 W3 O29 93.8(5) . . ?
O3 W3 O29 167.9(5) . . ?
O38 W3 O29 86.2(5) . . ?
O16 W3 O29 89.1(5) . . ?
O33 W3 O5 177.6(6) . . ?
O3 W3 O5 83.6(5) . . ?
O38 W3 O5 84.6(5) . . ?
O16 W3 O5 82.4(5) . . ?
O29 W3 O5 84.3(5) . . ?
O24 W4 O46 99.8(6) . . ?
O24 W4 O29 101.3(6) . . ?
O46 W4 O29 92.8(5) . . ?
O24 W4 O25 99.4(6) . . ?
O46 W4 O25 94.5(6) . . ?
O29 W4 O25 156.5(5) . . ?
O24 W4 O2 93.5(6) . . ?
O46 W4 O2 166.6(5) . . ?
O29 W4 O2 82.6(5) . . ?
O25 W4 O2 85.1(6) . . ?
O24 W4 O51 169.5(6) . . ?
O46 W4 O51 87.5(5) . . ?
O29 W4 O51 85.8(5) . . ?
O25 W4 O51 72.3(5) . . ?
O2 W4 O51 79.7(5) . . ?
O37 W5 O1 101.1(7) . 2 ?
O37 W5 O22 97.0(6) . . ?
O1 W5 O22 95.6(6) 2 . ?
O37 W5 O9 104.0(6) . 2 ?
O1 W5 O9 88.9(6) 2 2 ?
O22 W5 O9 157.2(5) . 2 ?
O37 W5 O31 93.5(7) . . ?
O1 W5 O31 164.7(5) 2 . ?
O22 W5 O31 86.9(5) . . ?
O9 W5 O31 83.2(5) 2 . ?
O37 W5 O48 168.9(6) . . ?
O1 W5 O48 85.3(5) 2 . ?
O22 W5 O48 73.0(5) . . ?
O9 W5 O48 85.1(5) 2 . ?
O31 W5 O48 81.1(5) . . ?
O30 W6 O43 99.9(7) . . ?
O30 W6 O6 102.9(6) . . ?
O43 W6 O6 93.6(6) . . ?
O30 W6 O50 97.5(6) . . ?
O43 W6 O50 93.6(6) . . ?
O6 W6 O50 156.8(6) . . ?
O30 W6 O4 92.3(6) . . ?
O43 W6 O4 167.8(6) . . ?
O6 W6 O4 83.1(5) . . ?
O50 W6 O4 85.3(6) . . ?
O30 W6 O44 167.9(6) . . ?
O43 W6 O44 88.0(5) . . ?
O6 W6 O44 85.6(5) . . ?
O50 W6 O44 72.7(5) . . ?
O4 W6 O44 80.1(5) . . ?
O34 W7 O36 97.9(6) . . ?
O34 W7 O21 98.7(6) . . ?
O36 W7 O21 92.2(5) . . ?
O34 W7 O39 95.9(5) . . ?
O36 W7 O39 90.1(6) . . ?
O21 W7 O39 164.8(5) . . ?
O34 W7 O6 96.2(6) . . ?
O36 W7 O6 165.9(5) . . ?
O21 W7 O6 86.8(5) . . ?
O39 W7 O6 87.4(5) . . ?
O34 W7 O49 176.8(5) . . ?
O36 W7 O49 83.1(5) . . ?
O21 W7 O49 84.2(5) . . ?
O39 W7 O49 81.1(5) . . ?
O6 W7 O49 82.8(5) . . ?
O34 W7 Na1 133.8(5) . 2 ?
O36 W7 Na1 53.4(5) . 2 ?
O21 W7 Na1 115.6(5) . 2 ?
O39 W7 Na1 54.9(5) . 2 ?
O6 W7 Na1 114.7(5) . 2 ?
O49 W7 Na1 44.8(4) . 2 ?
O18 W8 O31 99.2(7) . . ?
O18 W8 O12 101.5(6) . . ?
O31 W8 O12 93.0(6) . . ?
O18 W8 O52 97.7(6) . . ?
O31 W8 O52 95.2(6) . . ?
O12 W8 O52 157.7(5) . . ?
O18 W8 O32 93.0(6) . . ?
O31 W8 O32 167.7(5) . . ?
O12 W8 O32 82.8(5) . . ?
O52 W8 O32 84.9(6) . . ?
O18 W8 O47 168.7(6) . . ?
O31 W8 O47 88.3(5) . . ?
O12 W8 O47 86.4(5) . . ?
O52 W8 O47 73.1(5) . . ?
O32 W8 O47 79.9(5) . . ?
O54 W9 O16 98.2(6) . . ?
O54 W9 O23 98.5(6) . 2 ?
O16 W9 O23 90.1(5) . 2 ?
O54 W9 O7 95.9(6) . . ?
O16 W9 O7 89.5(6) . . ?
O23 W9 O7 165.5(5) 2 . ?
O54 W9 O12 96.6(6) . . ?
O16 W9 O12 165.0(5) . . ?
O23 W9 O12 90.7(5) 2 . ?
O7 W9 O12 86.0(6) . . ?
O54 W9 O10 179.7(7) . . ?
O16 W9 O10 82.2(5) . . ?
O23 W9 O10 81.6(5) 2 . ?
O7 W9 O10 84.0(5) . . ?
O12 W9 O10 83.1(5) . . ?
O54 W9 Na1 135.5(6) . . ?
O16 W9 Na1 55.6(5) . . ?
O23 W9 Na1 52.5(5) 2 . ?
O7 W9 Na1 116.6(5) . . ?
O12 W9 Na1 114.2(5) . . ?
O10 W9 Na1 44.8(5) . . ?
O15 W10 O32 98.4(6) . . ?
O15 W10 O7 103.1(6) . . ?
O32 W10 O7 90.1(6) . . ?
O15 W10 O50 98.2(6) . . ?
O32 W10 O50 94.4(6) . . ?
O7 W10 O50 157.3(5) . . ?
O15 W10 O46 94.6(6) . . ?
O32 W10 O46 166.8(5) . . ?
O7 W10 O46 84.9(5) . . ?
O50 W10 O46 85.9(6) . . ?
O15 W10 O44 170.3(6) . . ?
O32 W10 O44 84.9(5) . . ?
O7 W10 O44 85.9(5) . . ?
O50 W10 O44 72.4(5) . . ?
O46 W10 O44 82.6(5) . . ?
O42 W11 O53 100.4(6) . . ?
O42 W11 O13 101.7(6) . . ?
O53 W11 O13 88.0(6) . . ?
O42 W11 O25 98.8(6) . . ?
O53 W11 O25 94.7(6) . . ?
O13 W11 O25 158.5(5) . . ?
O42 W11 O43 93.7(6) . . ?
O53 W11 O43 165.2(6) . . ?
O13 W11 O43 84.9(5) . . ?
O25 W11 O43 87.3(6) . . ?
O42 W11 O51 171.2(6) . . ?
O53 W11 O51 84.5(5) . . ?
O13 W11 O51 85.7(5) . . ?
O25 W11 O51 73.4(5) . . ?
O43 W11 O51 82.1(5) . . ?
O28 W12 O41 100.3(6) . 2 ?
O28 W12 O8 100.8(6) . . ?
O41 W12 O8 94.3(5) 2 . ?
O28 W12 O11 97.9(5) . . ?
O41 W12 O11 93.8(5) 2 . ?
O8 W12 O11 157.9(5) . . ?
O28 W12 O53 92.8(6) . . ?
O41 W12 O53 166.8(5) 2 . ?
O8 W12 O53 81.8(5) . . ?
O11 W12 O53 85.7(5) . . ?
O28 W12 O45 168.9(5) . . ?
O41 W12 O45 88.1(5) 2 . ?
O8 W12 O45 85.6(5) . . ?
O11 W12 O45 74.2(5) . . ?
O53 W12 O45 79.0(5) . . ?
O26 W13 O39 98.4(6) . . ?
O26 W13 O13 96.7(6) . . ?
O39 W13 O13 92.6(6) . . ?
O26 W13 O3 96.6(5) . 2 ?
O39 W13 O3 89.9(6) . 2 ?
O13 W13 O3 166.0(5) . 2 ?
O26 W13 O8 95.9(6) . . ?
O39 W13 O8 165.7(5) . . ?
O13 W13 O8 85.4(5) . . ?
O3 W13 O8 88.7(5) 2 . ?
O26 W13 O14 178.1(6) . . ?
O39 W13 O14 82.8(5) . . ?
O13 W13 O14 84.8(5) . . ?
O3 W13 O14 81.9(5) 2 . ?
O8 W13 O14 82.9(5) . . ?
O35 W14 O27 99.1(7) . . ?
O35 W14 O19 101.2(6) . . ?
O27 W14 O19 94.1(6) . . ?
O35 W14 O22 98.2(6) . . ?
O27 W14 O22 94.9(6) . . ?
O19 W14 O22 157.0(6) . . ?
O35 W14 O1 93.3(6) . . ?
O27 W14 O1 167.4(6) . . ?
O19 W14 O1 81.3(6) . . ?
O22 W14 O1 85.5(5) . . ?
O35 W14 O48 168.8(6) . . ?
O27 W14 O48 88.4(5) . . ?
O19 W14 O48 86.4(5) . . ?
O22 W14 O48 72.7(5) . . ?
O1 W14 O48 79.7(5) . . ?
O17 W15 O4 100.6(7) . . ?
O17 W15 O21 102.6(6) . . ?
O4 W15 O21 89.3(5) . . ?
O17 W15 O52 100.1(6) . . ?
O4 W15 O52 93.5(6) . . ?
O21 W15 O52 156.1(6) . . ?
O17 W15 O27 94.5(6) . . ?
O4 W15 O27 164.6(6) . . ?
O21 W15 O27 84.4(5) . . ?
O52 W15 O27 86.8(6) . . ?
O17 W15 O47 170.8(6) . . ?
O4 W15 O47 84.0(5) . . ?
O21 W15 O47 85.2(5) . . ?
O52 W15 O47 71.5(5) . . ?
O27 W15 O47 81.5(5) . . ?
N1 Zn1 O2W 177.4(9) . . ?
N1 Zn1 O3W 94.6(8) . . ?
O2W Zn1 O3W 87.9(8) . . ?
N1 Zn1 O28 95.0(7) . . ?
O2W Zn1 O28 85.8(6) . . ?
O3W Zn1 O28 91.3(6) . . ?
N1 Zn1 O1W 90.8(7) . . ?
O2W Zn1 O1W 88.5(6) . . ?
O3W Zn1 O1W 87.1(6) . . ?
O28 Zn1 O1W 174.1(5) . . ?
N1 Zn1 O4W 92.0(8) . . ?
O2W Zn1 O4W 85.4(8) . . ?
O3W Zn1 O4W 171.3(7) . . ?
O28 Zn1 O4W 93.9(6) . . ?
O1W Zn1 O4W 87.1(6) . . ?
O18 Zn2 N5 115.0(10) . . ?
O18 Zn2 O42 116.7(6) . 4_445 ?
N5 Zn2 O42 127.4(9) . 4_445 ?
O18 Zn2 O5W 97.5(9) . . ?
N5 Zn2 O5W 99.3(10) . . ?
O42 Zn2 O5W 82.8(9) 4_445 . ?
O18 Zn2 O6W 84.7(9) . . ?
N5 Zn2 O6W 86.4(10) . . ?
O42 Zn2 O6W 89.5(9) 4_445 . ?
O5W Zn2 O6W 172.2(11) . . ?
O14 P1 O5 111.3(7) . . ?
O14 P1 O51 110.1(7) . . ?
O5 P1 O51 109.5(7) . . ?
O14 P1 O45 110.1(7) . . ?
O5 P1 O45 110.0(7) . . ?
O51 P1 O45 105.7(7) . . ?
O49 P2 O10 111.2(7) . . ?
O49 P2 O47 109.6(7) . . ?
O10 P2 O47 109.9(7) . . ?
O49 P2 O44 109.6(7) . . ?
O10 P2 O44 110.1(7) . . ?
O47 P2 O44 106.2(7) . . ?
O55 P3 O55 112.1(10) 2 . ?
O55 P3 O48 110.0(7) 2 2 ?
O55 P3 O48 109.5(6) . 2 ?
O55 P3 O48 109.5(6) 2 . ?
O55 P3 O48 110.0(7) . . ?
O48 P3 O48 105.7(11) 2 . ?
O7W Na1 O7W 7(3) 2 . ?
O7W Na1 O55 94(4) 2 2 ?
O7W Na1 O55 86.7(11) . 2 ?
O7W Na1 O10 88(4) 2 . ?
O7W Na1 O10 84.6(8) . . ?
O55 Na1 O10 73.1(7) 2 . ?
O7W Na1 O49 85(4) 2 2 ?
O7W Na1 O49 85.0(9) . 2 ?
O55 Na1 O49 73.1(7) 2 2 ?
O10 Na1 O49 145.1(10) . 2 ?
O7W Na1 O14 76(4) 2 2 ?
O7W Na1 O14 82.4(10) . 2 ?
O55 Na1 O14 143.2(9) 2 2 ?
O10 Na1 O14 139.8(10) . 2 ?
O49 Na1 O14 71.0(6) 2 2 ?
O7W Na1 O5 78(4) 2 . ?
O7W Na1 O5 82.2(10) . . ?
O55 Na1 O5 143.1(9) 2 . ?
O10 Na1 O5 70.8(7) . . ?
O49 Na1 O5 140.0(10) 2 . ?
O14 Na1 O5 69.8(7) 2 . ?
O7W Na1 O23 140(4) 2 2 ?
O7W Na1 O23 133.4(11) . 2 ?
O55 Na1 O23 58.5(6) 2 2 ?
O10 Na1 O23 57.8(5) . 2 ?
O49 Na1 O23 109.6(9) 2 2 ?
O14 Na1 O23 144.0(9) 2 2 ?
O5 Na1 O23 106.7(8) . 2 ?
O7W Na1 O36 138(4) 2 2 ?
O7W Na1 O36 134.0(12) . 2 ?
O55 Na1 O36 58.5(6) 2 2 ?
O10 Na1 O36 109.3(8) . 2 ?
O49 Na1 O36 58.2(6) 2 2 ?
O14 Na1 O36 107.1(8) 2 2 ?
O5 Na1 O36 143.7(8) . 2 ?
O23 Na1 O36 53.8(5) 2 2 ?
O7W Na1 O39 125(4) 2 2 ?
O7W Na1 O39 129.3(9) . 2 ?
O55 Na1 O39 109.2(9) 2 2 ?
O10 Na1 O39 145.8(8) . 2 ?
O49 Na1 O39 57.0(6) 2 2 ?
O14 Na1 O39 55.7(5) 2 2 ?
O5 Na1 O39 105.0(8) . 2 ?
O23 Na1 O39 93.4(7) 2 2 ?
O36 Na1 O39 53.5(5) 2 2 ?
O7W Na1 Na1 9(4) 2 2 ?
O7W Na1 Na1 2.6(10) . 2 ?
O55 Na1 Na1 84.1(5) 2 2 ?
O10 Na1 Na1 84.3(9) . 2 ?
O49 Na1 Na1 83.9(8) 2 2 ?
O14 Na1 Na1 84.2(6) 2 2 ?
O5 Na1 Na1 84.5(7) . 2 ?
O23 Na1 Na1 131.7(8) 2 2 ?
O36 Na1 Na1 131.7(8) 2 2 ?
O39 Na1 Na1 129.8(10) 2 2 ?
O7W Na1 W1 130(4) 2 2 ?
O7W Na1 W1 123.4(12) . 2 ?
O55 Na1 W1 36.7(4) 2 2 ?
O10 Na1 W1 78.7(6) . 2 ?
O49 Na1 W1 79.5(6) 2 2 ?
O14 Na1 W1 139.0(8) 2 2 ?
O5 Na1 W1 138.1(7) . 2 ?
O23 Na1 W1 31.4(3) 2 2 ?
O36 Na1 W1 31.9(3) 2 2 ?
O39 Na1 W1 84.4(6) 2 2 ?
Na1 Na1 W1 120.9(3) 2 2 ?
W5 O1 W14 148.7(7) 2 . ?
W2 O2 W4 148.4(7) . . ?
W3 O3 W13 161.3(7) . 2 ?
W15 O4 W6 148.4(7) . . ?
P1 O5 W3 132.0(7) . . ?
P1 O5 Na1 129.4(8) . . ?
W3 O5 Na1 98.6(6) . . ?
W6 O6 W7 152.6(7) . . ?
W10 O7 W9 146.4(8) . . ?
W12 O8 W13 152.9(7) . . ?
W1 O9 W5 146.3(7) . 2 ?
P2 O10 W9 131.1(7) . . ?
P2 O10 Na1 130.1(8) . . ?
W9 O10 Na1 98.7(6) . . ?
W2 O11 W12 118.1(6) . . ?
W8 O12 W9 153.1(8) . . ?
W13 O13 W11 147.9(7) . . ?
P1 O14 W13 130.8(8) . . ?
P1 O14 Na1 130.6(8) . 2 ?
W13 O14 Na1 98.5(6) . 2 ?
W9 O16 W3 162.9(8) . . ?
W8 O18 Zn2 155.5(9) . . ?
W14 O19 W1 153.4(8) . . ?
W7 O21 W15 147.9(7) . . ?
W5 O22 W14 119.8(6) . . ?
W9 O23 W1 159.1(7) 2 . ?
W9 O23 Na1 96.6(6) 2 2 ?
W1 O23 Na1 95.7(6) . 2 ?
W11 O25 W4 119.9(6) . . ?
W14 O27 W15 161.6(8) . . ?
W12 O28 Zn1 141.6(7) . . ?
W4 O29 W3 151.9(6) . . ?
W8 O31 W5 162.2(7) . . ?
W10 O32 W8 147.9(7) . . ?
W7 O36 W1 160.2(8) . . ?
W7 O36 Na1 96.1(6) . 2 ?
W1 O36 Na1 93.7(6) . 2 ?
W2 O38 W3 147.3(7) . . ?
W13 O39 W7 161.8(8) . . ?
W13 O39 Na1 97.4(7) . 2 ?
W7 O39 Na1 93.5(6) . 2 ?
W12 O41 W2 159.6(7) 2 . ?
W11 O42 Zn2 163.9(9) . 4_455 ?
W6 O43 W11 160.7(8) . . ?
P2 O44 W6 129.1(7) . . ?
P2 O44 W10 123.6(7) . . ?
W6 O44 W10 94.4(4) . . ?
P1 O45 W12 129.3(6) . . ?
P1 O45 W2 124.4(6) . . ?
W12 O45 W2 94.3(4) . . ?
W4 O46 W10 160.5(7) . . ?
P2 O47 W8 129.1(7) . . ?
P2 O47 W15 124.5(7) . . ?
W8 O47 W15 94.6(4) . . ?
P3 O48 W14 128.8(6) . . ?
P3 O48 W5 125.1(7) . . ?
W14 O48 W5 94.3(5) . . ?
P2 O49 W7 131.0(7) . . ?
P2 O49 Na1 130.5(8) . 2 ?
W7 O49 Na1 98.4(6) . 2 ?
W10 O50 W6 120.4(7) . . ?
P1 O51 W11 125.2(7) . . ?
P1 O51 W4 128.6(7) . . ?
W11 O51 W4 94.2(5) . . ?
W15 O52 W8 120.5(7) . . ?
W11 O53 W12 150.0(7) . . ?
P3 O55 W1 131.2(8) . . ?
P3 O55 Na1 129.8(8) . 2 ?
W1 O55 Na1 99.0(6) . 2 ?
C8 N1 C9 103(2) . . ?
C8 N1 Zn1 129.4(17) . . ?
C9 N1 Zn1 124.8(16) . . ?
C8 N2 C7 108(2) . . ?
C8 N2 C1 126(2) . . ?
C7 N2 C1 124(2) . . ?
C11 N3 C10 111(2) . . ?
C11 N3 C4 125(2) . . ?
C10 N3 C4 124(2) . . ?
C11 N4 C12 112(2) . . ?
C11 N4 H4A 123.9 . . ?
C12 N4 H4A 123.9 . . ?
C20 N5 C21 106(3) . . ?
C20 N5 Zn2 121(2) . . ?
C21 N5 Zn2 132(2) . . ?
C20 N6 C19 107(3) . . ?
C20 N6 C13 126(3) . . ?
C19 N6 C13 127(3) . . ?
C23 N7 C22 107(2) . . ?
C23 N7 C16 129(2) . . ?
C22 N7 C16 125(2) . . ?
C23 N8 C24 108(2) . . ?
C23 N8 H8B 125.8 . . ?
C24 N8 H8B 125.8 . . ?
C28 N9 C29 110(3) . . ?
C28 N9 C25 124(3) . . ?
C29 N9 C25 125(3) . . ?
C30 N10 C29 109(3) . . ?
C30 N10 H10A 125.6 . . ?
C29 N10 H10A 125.6 . . ?
C6 C1 N2 122(2) . . ?
C6 C1 C2 115(2) . . ?
N2 C1 C2 123(2) . . ?
C3 C2 C1 123(2) . . ?
C3 C2 H2A 118.7 . . ?
C1 C2 H2A 118.7 . . ?
C4 C3 C2 118(2) . . ?
C4 C3 H3A 121.1 . . ?
C2 C3 H3A 121.1 . . ?
C5 C4 C3 122(2) . . ?
C5 C4 N3 117(2) . . ?
C3 C4 N3 121(2) . . ?
C4 C5 C6 122(2) . . ?
C4 C5 H5A 118.8 . . ?
C6 C5 H5A 118.8 . . ?
C5 C6 C1 120(2) . . ?
C5 C6 H6A 120.1 . . ?
C1 C6 H6A 120.1 . . ?
C9 C7 N2 103(2) . . ?
C9 C7 H7B 128.3 . . ?
N2 C7 H7B 128.3 . . ?
N2 C8 N1 113(2) . . ?
N2 C8 H8A 123.4 . . ?
N1 C8 H8A 123.4 . . ?
C7 C9 N1 111(2) . . ?
C7 C9 H9A 124.5 . . ?
N1 C9 H9A 124.5 . . ?
C12 C10 N3 106(2) . . ?
C12 C10 H10B 127.2 . . ?
N3 C10 H10B 127.2 . . ?
N4 C11 N3 106(2) . . ?
N4 C11 H11A 126.9 . . ?
N3 C11 H11A 126.9 . . ?
C10 C12 N4 105(2) . . ?
C10 C12 H12A 127.6 . . ?
N4 C12 H12A 127.6 . . ?
C14 C13 C18 119(3) . . ?
C14 C13 N6 121(2) . . ?
C18 C13 N6 120(3) . . ?
C13 C14 C15 122(2) . . ?
C13 C14 H14A 119.2 . . ?
C15 C14 H14A 119.2 . . ?
C14 C15 C16 117(2) . . ?
C14 C15 H15A 121.3 . . ?
C16 C15 H15A 121.3 . . ?
C17 C16 N7 122(2) . . ?
C17 C16 C15 121(2) . . ?
N7 C16 C15 117(2) . . ?
C16 C17 C18 119(3) . . ?
C16 C17 H17A 120.3 . . ?
C18 C17 H17A 120.3 . . ?
C17 C18 C13 122(3) . . ?
C17 C18 H18A 119.0 . . ?
C13 C18 H18A 119.0 . . ?
C21 C19 N6 112(3) . . ?
C21 C19 H19A 124.1 . . ?
N6 C19 H19A 124.1 . . ?
N6 C20 N5 110(3) . . ?
N6 C20 H20A 125.2 . . ?
N5 C20 H20A 125.2 . . ?
C19 C21 N5 105(3) . . ?
C19 C21 H21A 127.3 . . ?
N5 C21 H21A 127.3 . . ?
N7 C22 C24 105(2) . . ?
N7 C22 H22A 127.5 . . ?
C24 C22 H22A 127.5 . . ?
N8 C23 N7 111(2) . . ?
N8 C23 H23A 124.4 . . ?
N7 C23 H23A 124.4 . . ?
N8 C24 C22 108(2) . . ?
N8 C24 H24A 125.8 . . ?
C22 C24 H24A 125.8 . . ?
C26 C25 C27 119(3) . . ?
C26 C25 N9 121(2) . . ?
C27 C25 N9 120(2) . . ?
C25 C26 C26 121.8(17) . 2_455 ?
C25 C26 H26A 119.1 . . ?
C26 C26 H26A 119.1 2_455 . ?
C25 C27 C27 119.5(17) . 2_455 ?
C25 C27 H27A 120.3 . . ?
C27 C27 H27A 120.3 2_455 . ?
N9 C28 C30 104(3) . . ?
N9 C28 H28A 128.0 . . ?
C30 C28 H28A 128.0 . . ?
N10 C29 N9 107(3) . . ?
N10 C29 H29A 126.7 . . ?
N9 C29 H29A 126.7 . . ?
N10 C30 C28 110(3) . . ?
N10 C30 H30A 125.0 . . ?
C28 C30 H30A 125.0 . . ?
Na1 O7W O7W 170(4) 2 2 ?
Na1 O7W Na1 168(5) 2 . ?
O7W O7W Na1 2.7(11) 2 . ?

loop_
_geom_bond_atom_site_label_1
_geom_bond_atom_site_label_2
_geom_bond_distance
_geom_bond_site_symmetry_2
_geom_bond_publ_flag
W1 O40 1.687(12) . ?
W1 O9 1.898(12) . ?
W1 O23 1.912(12) . ?
W1 O19 1.924(13) . ?
W1 O36 1.933(13) . ?
W1 O55 2.209(12) . ?
W1 Na1 3.65(2) 2 ?
W2 O20 1.723(13) . ?
W2 O2 1.876(14) . ?
W2 O38 1.897(12) . ?
W2 O11 1.928(12) . ?
W2 O41 2.030(12) . ?
W2 O45 2.288(11) . ?
W3 O33 1.727(12) . ?
W3 O3 1.897(12) . ?
W3 O38 1.920(13) . ?
W3 O16 1.925(13) . ?
W3 O29 1.951(11) . ?
W3 O5 2.169(11) . ?
W4 O24 1.720(13) . ?
W4 O46 1.868(15) . ?
W4 O29 1.889(11) . ?
W4 O25 1.928(12) . ?
W4 O2 2.051(14) . ?
W4 O51 2.297(12) . ?
W5 O37 1.715(15) . ?
W5 O1 1.870(14) 2 ?
W5 O22 1.918(12) . ?
W5 O9 1.922(12) 2 ?
W5 O31 2.042(14) . ?
W5 O48 2.277(13) . ?
W6 O30 1.719(14) . ?
W6 O43 1.852(15) . ?
W6 O6 1.867(12) . ?
W6 O50 1.929(12) . ?
W6 O4 2.043(14) . ?
W6 O44 2.259(12) . ?
W7 O34 1.697(12) . ?
W7 O36 1.881(13) . ?
W7 O21 1.898(13) . ?
W7 O39 1.932(14) . ?
W7 O6 1.966(12) . ?
W7 O49 2.228(11) . ?
W7 Na1 3.68(2) 2 ?
W8 O18 1.749(13) . ?
W8 O31 1.830(14) . ?
W8 O12 1.873(12) . ?
W8 O52 1.925(13) . ?
W8 O32 2.049(14) . ?
W8 O47 2.231(12) . ?
W9 O54 1.721(12) . ?
W9 O16 1.879(13) . ?
W9 O23 1.894(12) 2 ?
W9 O7 1.944(13) . ?
W9 O12 1.944(12) . ?
W9 O10 2.203(11) . ?
W9 Na1 3.66(2) . ?
W10 O15 1.738(13) . ?
W10 O32 1.867(14) . ?
W10 O7 1.891(13) . ?
W10 O50 1.911(13) . ?
W10 O46 2.015(15) . ?
W10 O44 2.284(11) . ?
W11 O42 1.743(13) . ?
W11 O53 1.830(14) . ?
W11 O13 1.911(12) . ?
W11 O25 1.923(12) . ?
W11 O43 2.008(15) . ?
W11 O51 2.252(12) . ?
W12 O28 1.727(13) . ?
W12 O41 1.850(12) 2 ?
W12 O8 1.865(12) . ?
W12 O11 1.941(12) . ?
W12 O53 2.078(14) . ?
W12 O45 2.236(11) . ?
W13 O26 1.718(12) . ?
W13 O39 1.871(13) . ?
W13 O13 1.904(12) . ?
W13 O3 1.913(12) 2 ?
W13 O8 1.970(13) . ?
W13 O14 2.195(12) . ?
W14 O35 1.705(14) . ?
W14 O27 1.859(14) . ?
W14 O19 1.881(13) . ?
W14 O22 1.939(12) . ?
W14 O1 2.059(14) . ?
W14 O48 2.276(12) . ?
W15 O17 1.712(13) . ?
W15 O4 1.889(14) . ?
W15 O21 1.900(12) . ?
W15 O52 1.916(12) . ?
W15 O27 2.012(15) . ?
W15 O47 2.308(12) . ?
Zn1 N1 2.01(2) . ?
Zn1 O2W 2.051(17) . ?
Zn1 O3W 2.126(17) . ?
Zn1 O28 2.133(13) . ?
Zn1 O1W 2.155(13) . ?
Zn1 O4W 2.209(17) . ?
Zn2 O18 1.896(14) . ?
Zn2 N5 1.90(3) . ?
Zn2 O42 1.960(14) 4_445 ?
Zn2 O5W 2.17(3) . ?
Zn2 O6W 2.37(3) . ?
P1 O14 1.518(13) . ?
P1 O5 1.530(13) . ?
P1 O51 1.559(13) . ?
P1 O45 1.561(13) . ?
P2 O49 1.516(13) . ?
P2 O10 1.530(13) . ?
P2 O47 1.558(13) . ?
P2 O44 1.565(13) . ?
P3 O55 1.524(13) 2 ?
P3 O55 1.524(13) . ?
P3 O48 1.554(14) 2 ?
P3 O48 1.555(14) . ?
Na1 O7W 0.66(2) 2 ?
Na1 O7W 2.41(4) . ?
Na1 O55 2.58(3) 2 ?
Na1 O10 2.61(2) . ?
Na1 O49 2.62(2) 2 ?
Na1 O14 2.73(3) 2 ?
Na1 O5 2.75(3) . ?
Na1 O23 2.92(2) 2 ?
Na1 O36 2.97(3) 2 ?
Na1 O39 3.02(2) 2 ?
Na1 Na1 3.05(4) 2 ?
Na1 W1 3.65(2) 2 ?
O1 W5 1.870(14) 2 ?
O3 W13 1.913(12) 2 ?
O9 W5 1.923(12) 2 ?
O14 Na1 2.73(3) 2 ?
O23 W9 1.894(11) 2 ?
O23 Na1 2.92(2) 2 ?
O36 Na1 2.97(3) 2 ?
O39 Na1 3.02(2) 2 ?
O41 W12 1.850(12) 2 ?
O42 Zn2 1.960(14) 4_455 ?
O49 Na1 2.62(3) 2 ?
O55 Na1 2.58(3) 2 ?
N1 C8 1.32(3) . ?
N1 C9 1.41(3) . ?
N2 C8 1.30(3) . ?
N2 C7 1.41(3) . ?
N2 C1 1.42(3) . ?
N3 C11 1.332(10) . ?
N3 C10 1.420(10) . ?
N3 C4 1.42(3) . ?
N4 C11 1.331(10) . ?
N4 C12 1.410(10) . ?
N4 H4A 0.8600 . ?
N5 C20 1.37(3) . ?
N5 C21 1.41(3) . ?
N6 C20 1.30(3) . ?
N6 C19 1.36(3) . ?
N6 C13 1.42(3) . ?
N7 C23 1.34(3) . ?
N7 C22 1.37(3) . ?
N7 C16 1.43(3) . ?
N8 C23 1.28(3) . ?
N8 C24 1.33(3) . ?
N8 H8B 0.8600 . ?
N9 C28 1.35(4) . ?
N9 C29 1.37(4) . ?
N9 C25 1.42(3) . ?
N10 C30 1.33(4) . ?
N10 C29 1.34(3) . ?
N10 H10A 0.8600 . ?
C1 C6 1.41(3) . ?
C1 C2 1.42(3) . ?
C2 C3 1.39(3) . ?
C2 H2A 0.9300 . ?
C3 C4 1.36(3) . ?
C3 H3A 0.9300 . ?
C4 C5 1.33(3) . ?
C5 C6 1.37(3) . ?
C5 H5A 0.9300 . ?
C6 H6A 0.9300 . ?
C7 C9 1.35(3) . ?
C7 H7B 0.9300 . ?
C8 H8A 0.9300 . ?
C9 H9A 0.9300 . ?
C10 C12 1.391(10) . ?
C10 H10B 0.9300 . ?
C11 H11A 0.9300 . ?
C12 H12A 0.9300 . ?
C13 C14 1.36(4) . ?
C13 C18 1.39(4) . ?
C14 C15 1.37(4) . ?
C14 H14A 0.9300 . ?
C15 C16 1.44(3) . ?
C15 H15A 0.9300 . ?
C16 C17 1.35(3) . ?
C17 C18 1.35(4) . ?
C17 H17A 0.9300 . ?
C18 H18A 0.9300 . ?
C19 C21 1.29(4) . ?
C19 H19A 0.9300 . ?
C20 H20A 0.9300 . ?
C21 H21A 0.9300 . ?
C22 C24 1.39(3) . ?
C22 H22A 0.9300 . ?
C23 H23A 0.9300 . ?
C24 H24A 0.9300 . ?
C25 C26 1.344(10) . ?
C25 C27 1.348(10) . ?
C26 C26 1.35(5) 2_455 ?
C26 H26A 0.9300 . ?
C27 C27 1.44(5) 2_455 ?
C27 H27A 0.9300 . ?
C28 C30 1.39(4) . ?
C28 H28A 0.9300 . ?
C29 H29A 0.9300 . ?
C30 H30A 0.9300 . ?
O7W Na1 0.66(2) 2 ?
O7W O7W 1.76(6) 2 ?

loop_
_geom_hbond_atom_site_label_D
_geom_hbond_atom_site_label_H
_geom_hbond_atom_site_label_A
_geom_hbond_distance_DH
_geom_hbond_distance_HA
_geom_hbond_distance_DA
_geom_hbond_angle_DHA
_geom_hbond_site_symmetry_A
N4 H4A O15 0.86 2.10 2.81(3) 139.8 8_5;6
N8 H8B O29 0.86 2.44 3.27(2) 161.1 1_545
N8 H8B O33 0.86 2.42 2.89(2) 114.8 1_545
N10 H10A O50 0.86 2.42 2.87(3) 113.5 .
N10 H10A O9W 0.86 2.54 3.17(4) 131.3 4_455

loop_
_geom_torsion_atom_site_label_1
_geom_torsion_atom_site_label_2
_geom_torsion_atom_site_label_3
_geom_torsion_atom_site_label_4
_geom_torsion
_geom_torsion_site_symmetry_1
_geom_torsion_site_symmetry_2
_geom_torsion_site_symmetry_3
_geom_torsion_site_symmetry_4
_geom_torsion_publ_flag
O20 W2 O2 W4 132.1(13) . . . . ?
O38 W2 O2 W4 31.1(13) . . . . ?
O11 W2 O2 W4 -126.8(13) . . . . ?
O41 W2 O2 W4 -35(3) . . . . ?
O45 W2 O2 W4 -54.1(13) . . . . ?
O33 W3 O3 W13 98(2) . . . 2 ?
O38 W3 O3 W13 0(2) . . . 2 ?
O16 W3 O3 W13 -166(2) . . . 2 ?
O29 W3 O3 W13 -79(3) . . . 2 ?
O5 W3 O3 W13 -84(2) . . . 2 ?
O17 W15 O4 W6 131.6(13) . . . . ?
O21 W15 O4 W6 28.9(13) . . . . ?
O52 W15 O4 W6 -127.4(13) . . . . ?
O27 W15 O4 W6 -37(3) . . . . ?
O47 W15 O4 W6 -56.4(13) . . . . ?
O14 P1 O5 W3 -179.0(9) . . . . ?
O51 P1 O5 W3 59.1(12) . . . . ?
O45 P1 O5 W3 -56.6(11) . . . . ?
O14 P1 O5 Na1 0.7(13) . . . . ?
O51 P1 O5 Na1 -121.2(10) . . . . ?
O45 P1 O5 Na1 123.1(10) . . . . ?
O30 W6 O6 W7 129.4(15) . . . . ?
O43 W6 O6 W7 -129.7(15) . . . . ?
O50 W6 O6 W7 -22(3) . . . . ?
O4 W6 O6 W7 38.6(15) . . . . ?
O44 W6 O6 W7 -41.9(15) . . . . ?
O15 W10 O7 W9 -128.5(13) . . . . ?
O32 W10 O7 W9 -29.9(13) . . . . ?
O50 W10 O7 W9 72(2) . . . . ?
O46 W10 O7 W9 138.0(13) . . . . ?
O44 W10 O7 W9 55.0(12) . . . . ?
O28 W12 O8 W13 131.6(15) . . . . ?
O41 W12 O8 W13 -127.1(15) 2 . . . ?
O11 W12 O8 W13 -16(3) . . . . ?
O53 W12 O8 W13 40.3(15) . . . . ?
O45 W12 O8 W13 -39.3(15) . . . . ?
O40 W1 O9 W5 128.0(14) . . . 2 ?
O23 W1 O9 W5 -135.5(14) . . . 2 ?
O19 W1 O9 W5 30.2(14) . . . 2 ?
O36 W1 O9 W5 -47(3) . . . 2 ?
O55 W1 O9 W5 -54.0(14) . . . 2 ?
Na1 W1 O9 W5 -86.4(15) 2 . . 2 ?
O49 P2 O10 W9 179.7(8) . . . . ?
O47 P2 O10 W9 58.1(11) . . . . ?
O44 P2 O10 W9 -58.6(11) . . . . ?
O49 P2 O10 Na1 1.5(14) . . . . ?
O47 P2 O10 Na1 -120.1(11) . . . . ?
O44 P2 O10 Na1 123.2(11) . . . . ?
O18 W8 O12 W9 134.3(16) . . . . ?
O31 W8 O12 W9 -125.7(16) . . . . ?
O52 W8 O12 W9 -14(3) . . . . ?
O32 W8 O12 W9 42.8(16) . . . . ?
O47 W8 O12 W9 -37.5(16) . . . . ?
O5 P1 O14 W13 -178.9(8) . . . . ?
O51 P1 O14 W13 -57.3(11) . . . . ?
O45 P1 O14 W13 58.8(11) . . . . ?
O5 P1 O14 Na1 -0.5(13) . . . 2 ?
O51 P1 O14 Na1 121.1(10) . . . 2 ?
O45 P1 O14 Na1 -122.8(10) . . . 2 ?
O54 W9 O16 W3 96(2) . . . . ?
O23 W9 O16 W3 -165(2) 2 . . . ?
O7 W9 O16 W3 0(2) . . . . ?
O12 W9 O16 W3 -72(3) . . . . ?
O10 W9 O16 W3 -84(2) . . . . ?
Na1 W9 O16 W3 -123(3) . . . . ?
O31 W8 O18 Zn2 44(2) . . . . ?
O12 W8 O18 Zn2 139(2) . . . . ?
O52 W8 O18 Zn2 -53(2) . . . . ?
O32 W8 O18 Zn2 -138(2) . . . . ?
O47 W8 O18 Zn2 -87(4) . . . . ?
N5 Zn2 O18 W8 -90(2) . . . . ?
O42 Zn2 O18 W8 80(2) 4_445 . . . ?
O5W Zn2 O18 W8 166(2) . . . . ?
O6W Zn2 O18 W8 -7(2) . . . . ?
O35 W14 O19 W1 136.6(16) . . . . ?
O27 W14 O19 W1 -123.4(16) . . . . ?
O22 W14 O19 W1 -11(3) . . . . ?
O1 W14 O19 W1 44.9(16) . . . . ?
O48 W14 O19 W1 -35.2(16) . . . . ?
O34 W7 O21 W15 126.0(13) . . . . ?
O36 W7 O21 W15 -135.7(13) . . . . ?
O39 W7 O21 W15 -37(3) . . . . ?
O6 W7 O21 W15 30.2(13) . . . . ?
O49 W7 O21 W15 -52.8(13) . . . . ?
Na1 W7 O21 W15 -85.7(13) 2 . . . ?
O17 W15 O21 W7 -130.2(13) . . . . ?
O4 W15 O21 W7 -29.5(13) . . . . ?
O52 W15 O21 W7 68(2) . . . . ?
O27 W15 O21 W7 136.5(13) . . . . ?
O47 W15 O21 W7 54.6(13) . . . . ?
O35 W14 O27 W15 115(2) . . . . ?
O19 W14 O27 W15 12(2) . . . . ?
O22 W14 O27 W15 -146(2) . . . . ?
O1 W14 O27 W15 -55(4) . . . . ?
O48 W14 O27 W15 -74(2) . . . . ?
O41 W12 O28 Zn1 -71.5(13) 2 . . . ?
O8 W12 O28 Zn1 24.9(14) . . . . ?
O11 W12 O28 Zn1 -166.9(12) . . . . ?
O53 W12 O28 Zn1 107.1(13) . . . . ?
O45 W12 O28 Zn1 149(2) . . . . ?
O24 W4 O29 W3 134.8(14) . . . . ?
O46 W4 O29 W3 -124.6(14) . . . . ?
O25 W4 O29 W3 -16(2) . . . . ?
O2 W4 O29 W3 42.7(14) . . . . ?
O51 W4 O29 W3 -37.3(14) . . . . ?
O18 W8 O31 W5 115(2) . . . . ?
O12 W8 O31 W5 12(2) . . . . ?
O52 W8 O31 W5 -147(2) . . . . ?
O32 W8 O31 W5 -57(4) . . . . ?
O47 W8 O31 W5 -74(2) . . . . ?
O15 W10 O32 W8 133.8(13) . . . . ?
O7 W10 O32 W8 30.6(13) . . . . ?
O50 W10 O32 W8 -127.2(13) . . . . ?
O46 W10 O32 W8 -37(3) . . . . ?
O44 W10 O32 W8 -55.3(13) . . . . ?
O34 W7 O36 W1 101(2) . . . . ?
O21 W7 O36 W1 2(2) . . . . ?
O39 W7 O36 W1 -163(2) . . . . ?
O6 W7 O36 W1 -84(3) . . . . ?
O49 W7 O36 W1 -82(2) . . . . ?
Na1 W7 O36 W1 -119(2) 2 . . . ?
O34 W7 O36 Na1 -140.1(6) . . . 2 ?
O21 W7 O36 Na1 120.7(6) . . . 2 ?
O39 W7 O36 Na1 -44.2(6) . . . 2 ?
O6 W7 O36 Na1 35(2) . . . 2 ?
O49 W7 O36 Na1 36.8(6) . . . 2 ?
O20 W2 O38 W3 -133.2(12) . . . . ?
O2 W2 O38 W3 -31.4(13) . . . . ?
O11 W2 O38 W3 69(2) . . . . ?
O41 W2 O38 W3 135.7(13) . . . . ?
O45 W2 O38 W3 54.1(12) . . . . ?
O26 W13 O39 W7 94(2) . . . . ?
O13 W13 O39 W7 -3(2) . . . . ?
O3 W13 O39 W7 -170(2) 2 . . . ?
O8 W13 O39 W7 -85(3) . . . . ?
O14 W13 O39 W7 -88(2) . . . . ?
O26 W13 O39 Na1 -139.8(6) . . . 2 ?
O13 W13 O39 Na1 123.1(6) . . . 2 ?
O3 W13 O39 Na1 -43.2(6) 2 . . 2 ?
O8 W13 O39 Na1 41(2) . . . 2 ?
O14 W13 O39 Na1 38.7(5) . . . 2 ?
O53 W11 O42 Zn2 147(3) . . . 4_455 ?
O13 W11 O42 Zn2 -123(3) . . . 4_455 ?
O25 W11 O42 Zn2 50(3) . . . 4_455 ?
O43 W11 O42 Zn2 -38(3) . . . 4_455 ?
O30 W6 O43 W11 117(2) . . . . ?
O6 W6 O43 W11 13(2) . . . . ?
O50 W6 O43 W11 -145(2) . . . . ?
O4 W6 O43 W11 -61(4) . . . . ?
O44 W6 O43 W11 -73(2) . . . . ?
O49 P2 O44 W6 -49.5(10) . . . . ?
O10 P2 O44 W6 -172.1(8) . . . . ?
O47 P2 O44 W6 68.9(10) . . . . ?
O49 P2 O44 W10 179.3(7) . . . . ?
O10 P2 O44 W10 56.6(9) . . . . ?
O47 P2 O44 W10 -62.3(9) . . . . ?
O14 P1 O45 W12 -49.0(10) . . . . ?
O5 P1 O45 W12 -172.0(8) . . . . ?
O51 P1 O45 W12 69.8(9) . . . . ?
O14 P1 O45 W2 178.2(7) . . . . ?
O5 P1 O45 W2 55.1(9) . . . . ?
O51 P1 O45 W2 -63.0(9) . . . . ?
O24 W4 O46 W10 116(2) . . . . ?
O29 W4 O46 W10 14(2) . . . . ?
O25 W4 O46 W10 -144(2) . . . . ?
O2 W4 O46 W10 -56(4) . . . . ?
O51 W4 O46 W10 -72(2) . . . . ?
O49 P2 O47 W8 -171.0(8) . . . . ?
O10 P2 O47 W8 -48.5(11) . . . . ?
O44 P2 O47 W8 70.6(10) . . . . ?
O49 P2 O47 W15 55.8(10) . . . . ?
O10 P2 O47 W15 178.3(7) . . . . ?
O44 P2 O47 W15 -62.6(9) . . . . ?
O55 P3 O48 W14 -171.2(8) 2 . . . ?
O55 P3 O48 W14 -47.6(12) . . . . ?
O48 P3 O48 W14 70.4(8) 2 . . . ?
O55 P3 O48 W5 55.9(10) 2 . . . ?
O55 P3 O48 W5 179.4(7) . . . . ?
O48 P3 O48 W5 -62.5(7) 2 . . . ?
O10 P2 O49 W7 -179.5(8) . . . . ?
O47 P2 O49 W7 -57.8(12) . . . . ?
O44 P2 O49 W7 58.5(11) . . . . ?
O10 P2 O49 Na1 -0.8(14) . . . 2 ?
O47 P2 O49 Na1 120.9(11) . . . 2 ?
O44 P2 O49 Na1 -122.8(11) . . . 2 ?
O14 P1 O51 W11 56.5(10) . . . . ?
O5 P1 O51 W11 179.2(7) . . . . ?
O45 P1 O51 W11 -62.4(9) . . . . ?
O14 P1 O51 W4 -170.8(8) . . . . ?
O5 P1 O51 W4 -48.2(11) . . . . ?
O45 P1 O51 W4 70.3(10) . . . . ?
O42 W11 O53 W12 133.4(14) . . . . ?
O13 W11 O53 W12 31.9(14) . . . . ?
O25 W11 O53 W12 -126.7(14) . . . . ?
O43 W11 O53 W12 -29(3) . . . . ?
O51 W11 O53 W12 -53.9(14) . . . . ?
O55 P3 O55 W1 -179.8(11) 2 . . . ?
O48 P3 O55 W1 -57.5(11) 2 . . . ?
O48 P3 O55 W1 58.2(11) . . . . ?
O55 P3 O55 Na1 0.3(7) 2 . . 2 ?
O48 P3 O55 Na1 122.6(11) 2 . . 2 ?
O48 P3 O55 Na1 -121.7(10) . . . 2 ?
O18 Zn2 N5 C20 111(2) . . . . ?
O42 Zn2 N5 C20 -58(3) 4_445 . . . ?
O5W Zn2 N5 C20 -146(2) . . . . ?
O6W Zn2 N5 C20 29(2) . . . . ?
O18 Zn2 N5 C21 -82(3) . . . . ?
O42 Zn2 N5 C21 108(3) 4_445 . . . ?
O5W Zn2 N5 C21 20(3) . . . . ?
O6W Zn2 N5 C21 -165(3) . . . . ?
C8 N2 C1 C6 -174(2) . . . . ?
C7 N2 C1 C6 -8(4) . . . . ?
C8 N2 C1 C2 0(4) . . . . ?
C7 N2 C1 C2 166(2) . . . . ?
C6 C1 C2 C3 -7(4) . . . . ?
N2 C1 C2 C3 179(2) . . . . ?
C1 C2 C3 C4 5(4) . . . . ?
C2 C3 C4 C5 -3(4) . . . . ?
C2 C3 C4 N3 -177(2) . . . . ?
C11 N3 C4 C5 155(2) . . . . ?
C10 N3 C4 C5 -25(3) . . . . ?
C11 N3 C4 C3 -31(4) . . . . ?
C10 N3 C4 C3 149(2) . . . . ?
C3 C4 C5 C6 3(5) . . . . ?
N3 C4 C5 C6 177(3) . . . . ?
C4 C5 C6 C1 -5(4) . . . . ?
N2 C1 C6 C5 -179(2) . . . . ?
C2 C1 C6 C5 6(4) . . . . ?
C8 N2 C7 C9 -7(3) . . . . ?
C1 N2 C7 C9 -175(2) . . . . ?
C7 N2 C8 N1 7(3) . . . . ?
C1 N2 C8 N1 174(2) . . . . ?
C9 N1 C8 N2 -3(3) . . . . ?
Zn1 N1 C8 N2 -166.3(18) . . . . ?
N2 C7 C9 N1 5(3) . . . . ?
C8 N1 C9 C7 -2(3) . . . . ?
Zn1 N1 C9 C7 162.3(19) . . . . ?
C11 N3 C10 C12 1(2) . . . . ?
C4 N3 C10 C12 -179(2) . . . . ?
C12 N4 C11 N3 1(2) . . . . ?
C10 N3 C11 N4 -1(2) . . . . ?
C4 N3 C11 N4 179(2) . . . . ?
N3 C10 C12 N4 -0.2(18) . . . . ?
C11 N4 C12 C10 -1(2) . . . . ?
C20 N6 C13 C14 149(3) . . . . ?
C19 N6 C13 C14 -23(5) . . . . ?
C20 N6 C13 C18 -28(4) . . . . ?
C19 N6 C13 C18 160(3) . . . . ?
C18 C13 C14 C15 1(4) . . . . ?
N6 C13 C14 C15 -176(2) . . . . ?
C13 C14 C15 C16 0(4) . . . . ?
C23 N7 C16 C17 41(4) . . . . ?
C22 N7 C16 C17 -141(3) . . . . ?
C23 N7 C16 C15 -137(2) . . . . ?
C22 N7 C16 C15 40(3) . . . . ?
C14 C15 C16 C17 -4(4) . . . . ?
C14 C15 C16 N7 175(2) . . . . ?
N7 C16 C17 C18 -173(2) . . . . ?
C15 C16 C17 C18 6(4) . . . . ?
C16 C17 C18 C13 -4(4) . . . . ?
C14 C13 C18 C17 1(4) . . . . ?
N6 C13 C18 C17 178(3) . . . . ?
C20 N6 C19 C21 4(4) . . . . ?
C13 N6 C19 C21 178(3) . . . . ?
C19 N6 C20 N5 -2(4) . . . . ?
C13 N6 C20 N5 -175(3) . . . . ?
C21 N5 C20 N6 -1(4) . . . . ?
Zn2 N5 C20 N6 168(2) . . . . ?
N6 C19 C21 N5 -5(4) . . . . ?
C20 N5 C21 C19 4(3) . . . . ?
Zn2 N5 C21 C19 -164(2) . . . . ?
C23 N7 C22 C24 -4(3) . . . . ?
C16 N7 C22 C24 178(2) . . . . ?
C24 N8 C23 N7 -5(3) . . . . ?
C22 N7 C23 N8 5(3) . . . . ?
C16 N7 C23 N8 -177(2) . . . . ?
C23 N8 C24 C22 2(3) . . . . ?
N7 C22 C24 N8 1(3) . . . . ?
C28 N9 C25 C26 -179(2) . . . . ?
C29 N9 C25 C26 -8(4) . . . . ?
C28 N9 C25 C27 5(4) . . . . ?
C29 N9 C25 C27 176(2) . . . . ?
C27 C25 C26 C26 -1(2) . . . 2_455 ?
N9 C25 C26 C26 -177(3) . . . 2_455 ?
C26 C25 C27 C27 -2(2) . . . 2_455 ?
N9 C25 C27 C27 174(3) . . . 2_455 ?
C29 N9 C28 C30 6(4) . . . . ?
C25 N9 C28 C30 178(3) . . . . ?
C30 N10 C29 N9 4(4) . . . . ?
C28 N9 C29 N10 -7(4) . . . . ?
C25 N9 C29 N10 -178(3) . . . . ?
C29 N10 C30 C28 -1(4) . . . . ?
N9 C28 C30 N10 -3(4) . . . . ?
